data_2104355
loop_
_publ_author_name
'Rathore, R. S.'
'Reddy, B. Palakshi'
'Vijayakumar, V.'
'Ragavan, R. Venkat'
'Narasimhamurthy, T.'

_publ_section_title
;
 Hantzsch 1,4-dihydropyridine esters and analogs: candidates for
 generating reproducible one-dimensional packing motifs
;
_journal_coeditor_code EB5001
_journal_issue 3
_journal_name_full 'Acta Crystallographica Section B'
_journal_page_first 375
_journal_page_last 381
_journal_paper_doi 10.1107/S0108768109004832
_journal_volume 65
_journal_year 2009
_chemical_formula_moiety 'C20 H25 N O5'
_chemical_formula_sum 'C20 H25 N O5'
_chemical_formula_weight 359.41
_chemical_melting_point 431
_chemical_name_common 'Hantzsch 1,4-dihydropyridine ester'
_chemical_name_systematic
;
diethyl 4-(4-methoxyphenyl)-2,6-dimethyl-1,4-dihydropyridine-
3,5-dicarboxylate
;
_space_group_IT_number 14
_symmetry_cell_setting monoclinic
_symmetry_space_group_name_Hall '-P 2yn'
_symmetry_space_group_name_H-M 'P 1 21/n 1'
_atom_sites_solution_hydrogens geom
_atom_sites_solution_primary direct
_atom_sites_solution_secondary difmap
_cell_angle_alpha 90.00
_cell_angle_beta 98.1710(10)
_cell_angle_gamma 90.00
_cell_formula_units_Z 4
_cell_length_a 9.7834(7)
_cell_length_b 7.4749(5)
_cell_length_c 26.6788(18)
_cell_measurement_reflns_used 2948
_cell_measurement_temperature 294(2)
_cell_measurement_theta_max 21.6
_cell_measurement_theta_min 2.4
_cell_volume 1931.2(2)
_computing_cell_refinement 'SAINT-Plus (Bruker, 2003)'
_computing_data_collection 'SMART (Bruker, 2003)'
_computing_data_reduction SAINT-Plus
_computing_molecular_graphics 'ORTEP-III (Farrugia, 1997), PLATON (Spek, 2003)'
_computing_publication_material 'SHELXL97 and PLATON'
_computing_structure_refinement 'SHELXL97 (Sheldrick, 1997)'
_computing_structure_solution 'SHELXTL (Bruker, 2003) '
_diffrn_ambient_temperature 294(2)
_diffrn_measured_fraction_theta_full 0.999
_diffrn_measured_fraction_theta_max 0.998
_diffrn_measurement_device_type 'Bruker SMART CCD area-detector'
_diffrn_measurement_method '\f and \w-scans'
_diffrn_radiation_monochromator graphite
_diffrn_radiation_source 'fine-focus sealed tube'
_diffrn_radiation_type MoK\a
_diffrn_radiation_wavelength 0.71073
_diffrn_reflns_av_R_equivalents 0.0351
_diffrn_reflns_av_sigmaI/netI 0.0348
_diffrn_reflns_limit_h_max 12
_diffrn_reflns_limit_h_min -11
_diffrn_reflns_limit_k_max 9
_diffrn_reflns_limit_k_min -9
_diffrn_reflns_limit_l_max 32
_diffrn_reflns_limit_l_min -31
_diffrn_reflns_number 14550
_diffrn_reflns_theta_full 25.00
_diffrn_reflns_theta_max 26.00
_diffrn_reflns_theta_min 2.13
_exptl_absorpt_coefficient_mu 0.089
_exptl_absorpt_correction_T_max 0.994
_exptl_absorpt_correction_T_min 0.949
_exptl_absorpt_correction_type multi-scan
_exptl_absorpt_process_details '(SADABS; Sheldrick, 2003)'
_exptl_crystal_colour yellow
_exptl_crystal_density_diffrn 1.236
_exptl_crystal_density_method 'not measured'
_exptl_crystal_description block
_exptl_crystal_F_000 768
_exptl_crystal_size_max 0.19
_exptl_crystal_size_mid 0.15
_exptl_crystal_size_min 0.11
_refine_diff_density_max 0.413
_refine_diff_density_min -0.295
_refine_ls_extinction_method none
_refine_ls_goodness_of_fit_ref 1.050
_refine_ls_hydrogen_treatment constr
_refine_ls_matrix_type full
_refine_ls_number_parameters 245
_refine_ls_number_reflns 3778
_refine_ls_number_restraints 2
_refine_ls_restrained_S_all 1.064
_refine_ls_R_factor_all 0.0799
_refine_ls_R_factor_gt 0.0530
_refine_ls_shift/su_max 0.024
_refine_ls_shift/su_mean 0.001
_refine_ls_structure_factor_coef Fsqd
_refine_ls_weighting_details 'calc w=1/[\s^2^(Fo^2^)+(0.0716P)^2^+0.4618P] where P=(Fo^2^+2Fc^2^)/3'
_refine_ls_weighting_scheme calc
_refine_ls_wR_factor_gt 0.1331
_refine_ls_wR_factor_ref 0.1491
_reflns_number_gt 2680
_reflns_number_total 3778
_reflns_threshold_expression >2\s(I)
_cod_data_source_file eb5001.cif
_cod_data_source_block I
_cod_original_sg_symbol_H-M P21/n
_cod_database_code 2104355

loop_
_symmetry_equiv_pos_as_xyz
'x, y, z'
'-x+1/2, y+1/2, -z+1/2'
'-x, -y, -z'
'x-1/2, -y-1/2, z-1/2'

loop_
_atom_site_type_symbol
_atom_site_label
_atom_site_fract_x
_atom_site_fract_y
_atom_site_fract_z
_atom_site_U_iso_or_equiv
_atom_site_adp_type
_atom_site_calc_flag
_atom_site_refinement_flags
_atom_site_occupancy
_atom_site_disorder_assembly
_atom_site_disorder_group
C C21 0.4091(3) 0.3358(4) 0.71364(10) 0.0794(9) Uani d . 1 . .
H H21A 0.3166 0.3081 0.6985 0.119 Uiso calc R 1 . .
H H21B 0.4711 0.3178 0.6892 0.119 Uiso calc R 1 . .
H H21C 0.4137 0.4582 0.7246 0.119 Uiso calc R 1 . .
O O4 0.37089(17) 0.29250(18) 1.03564(6) 0.0536(4) Uani d . 1 . .
O O3 0.23954(18) 0.47303(18) 0.98290(6) 0.0592(5) Uani d . 1 . .
C C4 0.1281(2) 0.1945(2) 0.91880(7) 0.0361(4) Uani d . 1 . .
H H4 0.0789 0.3078 0.9209 0.043 Uiso calc R 1 . .
O O5 0.44753(16) 0.2223(2) 0.75587(6) 0.0576(4) Uani d . 1 . .
N N1 0.16423(18) -0.1453(2) 0.96119(6) 0.0450(4) Uani d . 1 . .
H H1 0.1929 -0.2531 0.9669 0.054 Uiso calc R 1 . .
O O2 -0.12075(16) 0.2576(2) 0.86053(6) 0.0623(5) Uani d . 1 A .
C C12 0.2744(2) 0.3223(2) 0.99596(7) 0.0391(5) Uani d . 1 . .
C C15 0.2162(2) 0.2105(2) 0.87603(7) 0.0358(4) Uani d . 1 . .
C C3 0.0206(2) 0.0462(3) 0.90704(7) 0.0382(5) Uani d . 1 . .
C C20 0.3317(2) 0.1024(3) 0.87409(7) 0.0410(5) Uani d . 1 . .
H H20 0.3591 0.0236 0.9006 0.049 Uiso calc R 1 . .
C C5 0.2164(2) 0.1614(2) 0.96974(7) 0.0363(5) Uani d . 1 . .
C C2 0.0474(2) -0.1193(3) 0.92633(8) 0.0409(5) Uani d . 1 . .
C C18 0.3673(2) 0.2265(3) 0.79415(7) 0.0413(5) Uani d . 1 . .
C C6 0.2376(2) -0.0089(2) 0.98734(7) 0.0386(5) Uani d . 1 . .
C C16 0.1812(2) 0.3285(3) 0.83612(8) 0.0442(5) Uani d . 1 . .
H H16 0.1063 0.4047 0.8368 0.053 Uiso calc R 1 . .
C C19 0.4064(2) 0.1092(3) 0.83391(8) 0.0445(5) Uani d . 1 . .
H H19 0.4828 0.0354 0.8335 0.053 Uiso calc R 1 . .
C C17 0.2542(2) 0.3366(3) 0.79530(8) 0.0470(5) Uani d . 1 . .
H H17 0.2273 0.4157 0.7688 0.056 Uiso calc R 1 . .
C C9 -0.1059(2) 0.0828(3) 0.87167(8) 0.0476(5) Uani d . 1 . .
O O1 -0.19019(18) -0.0272(3) 0.85336(7) 0.0753(6) Uani d . 1 . .
C C8 0.3325(3) -0.0732(3) 1.03287(8) 0.0539(6) Uani d . 1 . .
H H8A 0.4251 -0.0797 1.0250 0.081 Uiso calc R 1 . .
H H8B 0.3038 -0.1897 1.0423 0.081 Uiso calc R 1 . .
H H8C 0.3295 0.0085 1.0604 0.081 Uiso calc R 1 . .
C C7 -0.0365(3) -0.2872(3) 0.91539(9) 0.0578(6) Uani d . 1 . .
H H7A -0.1315 -0.2561 0.9050 0.087 Uiso calc R 1 . .
H H7B -0.0291 -0.3595 0.9454 0.087 Uiso calc R 1 . .
H H7C -0.0025 -0.3530 0.8888 0.087 Uiso calc R 1 . .
C C13 0.4210(3) 0.4459(3) 1.06615(9) 0.0600(7) Uani d . 1 . .
H H13A 0.3442 0.5122 1.0763 0.072 Uiso calc R 1 . .
H H13B 0.4727 0.5251 1.0470 0.072 Uiso calc R 1 . .
C C14 0.5108(4) 0.3775(4) 1.11113(12) 0.1002(12) Uani d . 1 . .
H H14A 0.4581 0.3010 1.1301 0.150 Uiso calc R 1 . .
H H14B 0.5469 0.4761 1.1320 0.150 Uiso calc R 1 . .
H H14C 0.5856 0.3109 1.1006 0.150 Uiso calc R 1 . .
C C10 -0.2360(3) 0.3044(5) 0.82239(11) 0.0880(10) Uani d D 1 . .
H H10A -0.2807 0.4122 0.8322 0.106 Uiso calc PR 0.638(5) A 1
H H10B -0.3034 0.2085 0.8184 0.106 Uiso calc PR 0.638(5) A 1
H H10C -0.2440 0.2147 0.7959 0.106 Uiso calc PR 0.362(5) A 2
H H10D -0.3202 0.3005 0.8377 0.106 Uiso calc PR 0.362(5) A 2
C C11 -0.1779(6) 0.3346(11) 0.77309(18) 0.124(2) Uani d PD 0.638(5) A 1
H H11A -0.1024 0.4175 0.7788 0.186 Uiso calc PR 0.638(5) A 1
H H11B -0.2488 0.3824 0.7481 0.186 Uiso calc PR 0.638(5) A 1
H H11C -0.1459 0.2229 0.7613 0.186 Uiso calc PR 0.638(5) A 1
C C11D -0.2252(12) 0.4843(12) 0.7989(5) 0.124(2) Uani d PD 0.362(5) A 2
H H11D -0.2094 0.5734 0.8250 0.186 Uiso calc PR 0.362(5) A 2
H H11E -0.3094 0.5107 0.7771 0.186 Uiso calc PR 0.362(5) A 2
H H11F -0.1496 0.4845 0.7795 0.186 Uiso calc PR 0.362(5) A 2

loop_
_atom_site_aniso_label
_atom_site_aniso_U_11
_atom_site_aniso_U_22
_atom_site_aniso_U_33
_atom_site_aniso_U_12
_atom_site_aniso_U_13
_atom_site_aniso_U_23
C21 0.093(2) 0.097(2) 0.0541(16) 0.0150(17) 0.0295(15) 0.0322(15)
O4 0.0692(11) 0.0362(8) 0.0488(9) -0.0035(7) -0.0137(8) -0.0027(6)
O3 0.0825(12) 0.0304(8) 0.0590(10) -0.0012(7) -0.0100(9) 0.0029(7)
C4 0.0413(11) 0.0309(9) 0.0357(10) 0.0028(8) 0.0043(9) 0.0005(8)
O5 0.0564(10) 0.0729(11) 0.0464(9) 0.0073(8) 0.0170(8) 0.0158(8)
N1 0.0543(11) 0.0288(8) 0.0508(11) 0.0013(7) 0.0036(9) 0.0001(7)
O2 0.0476(10) 0.0667(11) 0.0680(11) 0.0060(8) -0.0080(8) 0.0123(8)
C12 0.0484(12) 0.0342(10) 0.0351(11) -0.0021(9) 0.0074(9) 0.0013(8)
C15 0.0382(11) 0.0347(10) 0.0331(10) -0.0039(8) 0.0005(8) 0.0002(8)
C3 0.0381(11) 0.0426(11) 0.0350(11) -0.0026(9) 0.0088(9) -0.0047(9)
C20 0.0445(12) 0.0416(11) 0.0359(11) 0.0027(9) 0.0026(9) 0.0076(9)
C5 0.0434(11) 0.0321(9) 0.0337(10) 0.0003(8) 0.0065(9) 0.0006(8)
C2 0.0434(12) 0.0401(11) 0.0413(11) -0.0042(9) 0.0130(10) -0.0069(9)
C18 0.0395(11) 0.0487(11) 0.0357(11) -0.0059(9) 0.0052(9) 0.0040(9)
C6 0.0470(12) 0.0345(10) 0.0344(11) -0.0003(9) 0.0065(9) -0.0015(8)
C16 0.0430(12) 0.0433(11) 0.0457(12) 0.0073(9) 0.0042(10) 0.0100(9)
C19 0.0401(12) 0.0484(12) 0.0450(12) 0.0073(9) 0.0060(10) 0.0068(9)
C17 0.0484(13) 0.0526(12) 0.0392(12) 0.0047(10) 0.0034(10) 0.0161(10)
C9 0.0413(12) 0.0604(14) 0.0421(12) 0.0004(11) 0.0094(10) -0.0045(10)
O1 0.0589(11) 0.0805(13) 0.0795(13) -0.0130(9) -0.0151(10) -0.0107(10)
C8 0.0723(16) 0.0377(11) 0.0487(13) 0.0020(10) -0.0019(12) 0.0077(10)
C7 0.0606(15) 0.0467(12) 0.0680(16) -0.0144(11) 0.0156(13) -0.0094(11)
C13 0.0789(17) 0.0399(12) 0.0556(14) -0.0095(11) -0.0095(13) -0.0062(10)
C14 0.123(3) 0.0705(19) 0.088(2) 0.0047(18) -0.049(2) -0.0209(16)
C10 0.0632(18) 0.112(2) 0.080(2) 0.0229(17) -0.0204(16) 0.0129(18)
C11 0.099(4) 0.159(6) 0.098(4) -0.023(4) -0.039(3) 0.059(4)
C11D 0.099(4) 0.159(6) 0.098(4) -0.023(4) -0.039(3) 0.059(4)

loop_
_atom_type_symbol
_atom_type_description
_atom_type_scat_dispersion_real
_atom_type_scat_dispersion_imag
_atom_type_scat_source
C C 0.0033 0.0016 'International Tables Vol C Tables 4.2.6.8 and 6.1.1.4'
H H 0.0000 0.0000 'International Tables Vol C Tables 4.2.6.8 and 6.1.1.4'
N N 0.0061 0.0033 'International Tables Vol C Tables 4.2.6.8 and 6.1.1.4'
O O 0.0106 0.0060 'International Tables Vol C Tables 4.2.6.8 and 6.1.1.4'

loop_
_geom_angle_atom_site_label_1
_geom_angle_atom_site_label_2
_geom_angle_atom_site_label_3
_geom_angle_site_symmetry_1
_geom_angle_site_symmetry_3
_geom_angle
_geom_angle_publ_flag
O5 C21 H21A . . 109.5 ?
O5 C21 H21B . . 109.5 ?
H21A C21 H21B . . 109.5 ?
O5 C21 H21C . . 109.5 ?
H21A C21 H21C . . 109.5 ?
H21B C21 H21C . . 109.5 ?
C12 O4 C13 . . 117.28(16) ?
C5 C4 C15 . . 111.71(16) ?
C5 C4 C3 . . 110.59(15) ?
C15 C4 C3 . . 110.35(15) ?
C5 C4 H4 . . 108.0 ?
C15 C4 H4 . . 108.0 ?
C3 C4 H4 . . 108.0 ?
C18 O5 C21 . . 117.50(18) ?
C6 N1 C2 . . 123.97(16) ?
C6 N1 H1 . . 118.0 ?
C2 N1 H1 . . 118.0 ?
C9 O2 C10 . . 116.0(2) ?
O3 C12 O4 . . 121.43(18) ?
O3 C12 C5 . . 123.42(19) ?
O4 C12 C5 . . 115.15(16) ?
C16 C15 C20 . . 116.91(18) ?
C16 C15 C4 . . 121.19(17) ?
C20 C15 C4 . . 121.84(17) ?
C2 C3 C9 . . 120.99(19) ?
C2 C3 C4 . . 119.64(18) ?
C9 C3 C4 . . 119.20(18) ?
C19 C20 C15 . . 121.87(18) ?
C19 C20 H20 . . 119.1 ?
C15 C20 H20 . . 119.1 ?
C6 C5 C12 . . 124.93(18) ?
C6 C5 C4 . . 119.89(17) ?
C12 C5 C4 . . 115.17(16) ?
C3 C2 N1 . . 118.88(18) ?
C3 C2 C7 . . 128.2(2) ?
N1 C2 C7 . . 112.93(18) ?
O5 C18 C17 . . 125.02(18) ?
O5 C18 C19 . . 115.39(18) ?
C17 C18 C19 . . 119.59(19) ?
C5 C6 N1 . . 118.27(17) ?
C5 C6 C8 . . 128.73(18) ?
N1 C6 C8 . . 113.01(17) ?
C17 C16 C15 . . 122.11(19) ?
C17 C16 H16 . . 118.9 ?
C15 C16 H16 . . 118.9 ?
C20 C19 C18 . . 119.82(19) ?
C20 C19 H19 . . 120.1 ?
C18 C19 H19 . . 120.1 ?
C18 C17 C16 . . 119.68(18) ?
C18 C17 H17 . . 120.2 ?
C16 C17 H17 . . 120.2 ?
O1 C9 O2 . . 121.5(2) ?
O1 C9 C3 . . 126.3(2) ?
O2 C9 C3 . . 112.18(19) ?
C6 C8 H8A . . 109.5 ?
C6 C8 H8B . . 109.5 ?
H8A C8 H8B . . 109.5 ?
C6 C8 H8C . . 109.5 ?
H8A C8 H8C . . 109.5 ?
H8B C8 H8C . . 109.5 ?
C2 C7 H7A . . 109.5 ?
C2 C7 H7B . . 109.5 ?
H7A C7 H7B . . 109.5 ?
C2 C7 H7C . . 109.5 ?
H7A C7 H7C . . 109.5 ?
H7B C7 H7C . . 109.5 ?
O4 C13 C14 . . 107.30(19) ?
O4 C13 H13A . . 110.3 ?
C14 C13 H13A . . 110.3 ?
O4 C13 H13B . . 110.3 ?
C14 C13 H13B . . 110.3 ?
H13A C13 H13B . . 108.5 ?
C13 C14 H14A . . 109.5 ?
C13 C14 H14B . . 109.5 ?
H14A C14 H14B . . 109.5 ?
C13 C14 H14C . . 109.5 ?
H14A C14 H14C . . 109.5 ?
H14B C14 H14C . . 109.5 ?
C11D C10 O2 . . 114.6(5) ?
C11D C10 C11 . . 56.4(5) ?
O2 C10 C11 . . 107.1(3) ?
C11D C10 H10A . . 55.0 ?
O2 C10 H10A . . 110.3 ?
C11 C10 H10A . . 110.3 ?
C11D C10 H10B . . 135.1 ?
O2 C10 H10B . . 110.3 ?
C11 C10 H10B . . 110.3 ?
H10A C10 H10B . . 108.6 ?
C11D C10 H10C . . 108.6 ?
O2 C10 H10C . . 108.6 ?
C11 C10 H10C . . 58.2 ?
H10A C10 H10C . . 141.1 ?
H10B C10 H10C . . 55.0 ?
C11D C10 H10D . . 108.6 ?
O2 C10 H10D . . 108.6 ?
C11 C10 H10D . . 144.3 ?
H10A C10 H10D . . 58.0 ?
H10B C10 H10D . . 54.5 ?
H10C C10 H10D . . 107.6 ?
C10 C11 H11A . . 109.5 ?
C10 C11 H11B . . 109.5 ?
C10 C11 H11C . . 109.5 ?
C10 C11D H11D . . 109.5 ?
C10 C11D H11E . . 109.5 ?
H11D C11D H11E . . 109.5 ?
C10 C11D H11F . . 109.5 ?
H11D C11D H11F . . 109.5 ?
H11E C11D H11F . . 109.5 ?

loop_
_geom_bond_atom_site_label_1
_geom_bond_atom_site_label_2
_geom_bond_site_symmetry_2
_geom_bond_distance
_geom_bond_publ_flag
C21 O5 . 1.418(3) ?
C21 H21A . 0.9600 ?
C21 H21B . 0.9600 ?
C21 H21C . 0.9600 ?
O4 C12 . 1.333(2) ?
O4 C13 . 1.451(2) ?
O3 C12 . 1.214(2) ?
C4 C5 . 1.523(3) ?
C4 C15 . 1.530(3) ?
C4 C3 . 1.530(3) ?
C4 H4 . 0.9800 ?
O5 C18 . 1.374(2) ?
N1 C6 . 1.378(2) ?
N1 C2 . 1.381(3) ?
N1 H1 . 0.8600 ?
O2 C9 . 1.344(3) ?
O2 C10 . 1.450(3) ?
C12 C5 . 1.464(3) ?
C15 C16 . 1.388(3) ?
C15 C20 . 1.395(3) ?
C3 C2 . 1.351(3) ?
C3 C9 . 1.471(3) ?
C20 C19 . 1.382(3) ?
C20 H20 . 0.9300 ?
C5 C6 . 1.363(3) ?
C2 C7 . 1.506(3) ?
C18 C17 . 1.382(3) ?
C18 C19 . 1.388(3) ?
C6 C8 . 1.499(3) ?
C16 C17 . 1.386(3) ?
C16 H16 . 0.9300 ?
C19 H19 . 0.9300 ?
C17 H17 . 0.9300 ?
C9 O1 . 1.217(3) ?
C8 H8A . 0.9600 ?
C8 H8B . 0.9600 ?
C8 H8C . 0.9600 ?
C7 H7A . 0.9600 ?
C7 H7B . 0.9600 ?
C7 H7C . 0.9600 ?
C13 C14 . 1.474(4) ?
C13 H13A . 0.9700 ?
C13 H13B . 0.9700 ?
C14 H14A . 0.9600 ?
C14 H14B . 0.9600 ?
C14 H14C . 0.9600 ?
C10 C11D . 1.494(5) ?
C10 C11 . 1.522(4) ?
C10 H10A . 0.9700 ?
C10 H10B . 0.9700 ?
C10 H10C . 0.9700 ?
C10 H10D . 0.9700 ?
C11 H11A . 0.9600 ?
C11 H11B . 0.9600 ?
C11 H11C . 0.9600 ?
C11D H11D . 0.9600 ?
C11D H11E . 0.9600 ?
C11D H11F . 0.9600 ?

loop_
_geom_hbond_atom_site_label_D
_geom_hbond_atom_site_label_H
_geom_hbond_atom_site_label_A
_geom_hbond_site_symmetry_A
_geom_hbond_distance_DH
_geom_hbond_distance_HA
_geom_hbond_distance_DA
_geom_hbond_angle_DHA
_geom_hbond_publ_flag
N1 H1 O3 1_545 0.86 2.13 2.983(2) 173 y

loop_
_geom_torsion_atom_site_label_1
_geom_torsion_atom_site_label_2
_geom_torsion_atom_site_label_3
_geom_torsion_atom_site_label_4
_geom_torsion_site_symmetry_1
_geom_torsion_site_symmetry_2
_geom_torsion_site_symmetry_3
_geom_torsion_site_symmetry_4
_geom_torsion
_geom_torsion_publ_flag
C13 O4 C12 O3 . . . . 7.0(3) ?
C13 O4 C12 C5 . . . . -173.55(19) y
C5 C4 C15 C16 . . . . -143.99(18) ?
C3 C4 C15 C16 . . . . 92.5(2) y
C5 C4 C15 C20 . . . . 38.8(2) ?
C3 C4 C15 C20 . . . . -84.7(2) ?
C5 C4 C3 C2 . . . . -28.2(2) y
C15 C4 C3 C2 . . . . 95.9(2) y
C5 C4 C3 C9 . . . . 156.50(17) ?
C15 C4 C3 C9 . . . . -79.4(2) ?
C16 C15 C20 C19 . . . . -1.3(3) ?
C4 C15 C20 C19 . . . . 176.01(18) ?
O3 C12 C5 C6 . . . . -169.9(2) y
O4 C12 C5 C6 . . . . 10.7(3) y
O3 C12 C5 C4 . . . . 11.0(3) ?
O4 C12 C5 C4 . . . . -168.40(16) ?
C15 C4 C5 C6 . . . . -95.0(2) ?
C3 C4 C5 C6 . . . . 28.3(2) y
C15 C4 C5 C12 . . . . 84.1(2) ?
C3 C4 C5 C12 . . . . -152.60(17) ?
C9 C3 C2 N1 . . . . -177.03(17) ?
C4 C3 C2 N1 . . . . 7.7(3) y
C9 C3 C2 C7 . . . . 2.0(3) ?
C4 C3 C2 C7 . . . . -173.23(19) ?
C6 N1 C2 C3 . . . . 16.9(3) y
C6 N1 C2 C7 . . . . -162.32(18) ?
C21 O5 C18 C17 . . . . -1.9(3) y
C21 O5 C18 C19 . . . . 178.1(2) ?
C12 C5 C6 N1 . . . . 173.06(18) ?
C4 C5 C6 N1 . . . . -7.9(3) y
C12 C5 C6 C8 . . . . -6.7(4) ?
C4 C5 C6 C8 . . . . 172.31(19) ?
C2 N1 C6 C5 . . . . -16.7(3) y
C2 N1 C6 C8 . . . . 163.07(19) ?
C20 C15 C16 C17 . . . . 1.8(3) ?
C4 C15 C16 C17 . . . . -175.58(18) ?
C15 C20 C19 C18 . . . . 0.2(3) ?
O5 C18 C19 C20 . . . . -179.52(18) ?
C17 C18 C19 C20 . . . . 0.5(3) ?
O5 C18 C17 C16 . . . . 179.95(19) ?
C19 C18 C17 C16 . . . . 0.0(3) ?
C15 C16 C17 C18 . . . . -1.1(3) ?
C10 O2 C9 O1 . . . . -5.1(3) ?
C10 O2 C9 C3 . . . . 174.6(2) y
C2 C3 C9 O1 . . . . -6.3(3) y
C4 C3 C9 O1 . . . . 168.9(2) ?
C2 C3 C9 O2 . . . . 173.98(18) y
C4 C3 C9 O2 . . . . -10.8(3) ?
C12 O4 C13 C14 . . . . 172.2(2) y
C9 O2 C10 C11D . . . . -161.3(7) ?
C9 O2 C10 C11 . . . . -101.0(4) y
